data_4077161
loop_
_publ_author_name
'Zi, Guofu'
'Li, Hung-Wing'
'Xie, Zuowei'

_publ_section_title
;
 Synthesis, Structural Characterization, and Reactivity of
 &#x2018;Carbons-Adjacent'nido- andarachno-Carborane Anions of the
 C2B10Systems and Their Metal Complexes
;
_journal_issue 24
_journal_name_full Organometallics
_journal_page_first 5415
_journal_paper_doi 10.1021/om020809f
_journal_volume 21
_journal_year 2002
_chemical_formula_sum 'C22 H44 B10 K O6.5'
_chemical_formula_weight 559.77
_chemical_name_systematic
; 
 ? 
;
_space_group_IT_number 14
_symmetry_cell_setting monoclinic
_symmetry_space_group_name_Hall '-P 2yn'
_symmetry_space_group_name_H-M 'P 1 21/n 1'
_atom_sites_solution_hydrogens geom
_atom_sites_solution_primary direct
_atom_sites_solution_secondary difmap
_audit_creation_method SHELXL-97
_cell_angle_alpha 90.00
_cell_angle_beta 106.01(3)
_cell_angle_gamma 90.00
_cell_formula_units_Z 4
_cell_length_a 13.253(3)
_cell_length_b 11.361(2)
_cell_length_c 21.675(4)
_cell_measurement_temperature 293(2)
_cell_volume 3137.0(12)
_computing_cell_refinement 'AFC7R Rigaku Diffractometer'
_computing_data_collection 'AFC7R Rigaku Diffractometer'
_computing_data_reduction 'AFC7R Rigaku Diffractometer'
_computing_molecular_graphics 'Siemens SHELXTL'
_computing_publication_material 'Siemens SHELXTL'
_computing_structure_refinement 'SHELXL-97 (Sheldrick, 1997)'
_computing_structure_solution 'SHELXS-97 (Sheldrick, 1990)'
_diffrn_ambient_temperature 293(2)
_diffrn_measured_fraction_theta_full 0.993
_diffrn_measured_fraction_theta_max 0.993
_diffrn_measurement_device_type 'AFC7R Rigaku Diffractometer'
_diffrn_measurement_method 'omega scan'
_diffrn_radiation_monochromator graphite
_diffrn_radiation_source 'rotating anode'
_diffrn_radiation_type MoK\a
_diffrn_radiation_wavelength 0.71073
_diffrn_reflns_av_R_equivalents 0.0486
_diffrn_reflns_av_sigmaI/netI 0.1078
_diffrn_reflns_limit_h_max 15
_diffrn_reflns_limit_h_min 0
_diffrn_reflns_limit_k_max 13
_diffrn_reflns_limit_k_min 0
_diffrn_reflns_limit_l_max 24
_diffrn_reflns_limit_l_min -25
_diffrn_reflns_number 5762
_diffrn_reflns_theta_full 25.00
_diffrn_reflns_theta_max 25.00
_diffrn_reflns_theta_min 2.04
_diffrn_standards_interval_count 150
_diffrn_standards_number 3
_exptl_absorpt_coefficient_mu 0.205
_exptl_absorpt_correction_T_max 1.00000
_exptl_absorpt_correction_T_min 0.90700
_exptl_absorpt_correction_type empirical
_exptl_crystal_colour Colorless
_exptl_crystal_density_diffrn 1.185
_exptl_crystal_density_method 'not measured'
_exptl_crystal_description Block
_exptl_crystal_F_000 1188
_exptl_crystal_size_max 0.55
_exptl_crystal_size_mid 0.40
_exptl_crystal_size_min 0.22
_refine_diff_density_max 0.275
_refine_diff_density_min -0.256
_refine_diff_density_rms 0.053
_refine_ls_extinction_coef 0.0000(6)
_refine_ls_extinction_expression Fc^*^=kFc[1+0.001xFc^2^\l^3^/sin(2\q)]^-1/4^
_refine_ls_extinction_method SHELXL
_refine_ls_goodness_of_fit_ref 1.007
_refine_ls_hydrogen_treatment mixed
_refine_ls_matrix_type full
_refine_ls_number_parameters 403
_refine_ls_number_reflns 5503
_refine_ls_number_restraints 63
_refine_ls_restrained_S_all 1.010
_refine_ls_R_factor_all 0.1839
_refine_ls_R_factor_gt 0.0787
_refine_ls_shift/su_max 0.228
_refine_ls_shift/su_mean 0.010
_refine_ls_structure_factor_coef Fsqd
_refine_ls_weighting_details 'calc w=1/[\s^2^(Fo^2^)+(0.1243P)^2^+0.0000P] where P=(Fo^2^+2Fc^2^)/3'
_refine_ls_weighting_scheme calc
_refine_ls_wR_factor_gt 0.2076
_refine_ls_wR_factor_ref 0.2583
_reflns_number_gt 2555
_reflns_number_total 5503
_reflns_threshold_expression >2sigma(I)
_cod_data_source_file om020809f.cif
_cod_data_source_block 6
_cod_depositor_comments
;
The following automatic conversions were performed:

'_symmetry_cell_setting' value 'Monoclinic' changed to 'monoclinic'
according to /home/saulius/struct/CIF-dictionaries/cif_core.dic
dictionary named 'cif_core.dic' version 2.4.1 from
2010-06-29.

'_exptl_absorpt_correction_type' value 'Empirical'
changed to 'empirical' according to
/home/saulius/struct/CIF-dictionaries/cif_core.dic dictionary named
'cif_core.dic' version 2.4.1 from 2010-06-29.

Automatic conversion script
Id: cif_fix_values 1715 2011-07-08 13:25:40Z adriana 

2021-04-11
Z value and formula fixed to values more according to usual
chemical conventions.                 miguel
;
_cod_original_formula_sum 'C44 H88 B20 K2 O13'
_cod_original_formula_weight 1119.54
_cod_original_formula_units_Z 2
_cod_original_cell_volume 3136.(1)
_cod_original_sg_symbol_H-M P2(1)/n
_cod_database_code 4077161

loop_
_symmetry_equiv_pos_as_xyz
'x, y, z'
'-x+1/2, y+1/2, -z+1/2'
'-x, -y, -z'
'x-1/2, -y-1/2, z-1/2'

loop_
_atom_site_label
_atom_site_type_symbol
_atom_site_fract_x
_atom_site_fract_y
_atom_site_fract_z
_atom_site_U_iso_or_equiv
_atom_site_adp_type
_atom_site_occupancy
_atom_site_symmetry_multiplicity
_atom_site_calc_flag
_atom_site_refinement_flags
K1 K 0.16610(4) 0.84294(6) 0.03154(3) 0.07314(19) Uani 1 1 d .
C1 C 0.58211(16) 0.6271(2) 0.11319(9) 0.0492(6) Uani 1 1 d .
C2 C 0.58156(17) 0.5002(2) 0.11749(10) 0.0506(6) Uani 1 1 d .
C3 C 0.69024(18) 0.4418(2) 0.13602(12) 0.0618(8) Uani 1 1 d .
H3A H 0.6836 0.3624 0.1509 0.074 Uiso 1 1 calc R
H3B H 0.7154 0.4362 0.0981 0.074 Uiso 1 1 calc R
C4 C 0.76979(16) 0.5073(2) 0.18734(10) 0.0543(7) Uani 1 1 d .
C5 C 0.84187(18) 0.4501(3) 0.23672(12) 0.0703(9) Uani 1 1 d .
H5A H 0.8416 0.3684 0.2393 0.084 Uiso 1 1 calc R
C6 C 0.91499(19) 0.5156(3) 0.28273(13) 0.0781(9) Uani 1 1 d .
H6A H 0.9655 0.4776 0.3150 0.094 Uiso 1 1 calc R
C7 C 0.91182(19) 0.6354(3) 0.27996(13) 0.0820(10) Uani 1 1 d .
H7A H 0.9593 0.6790 0.3112 0.098 Uiso 1 1 calc R
C8 C 0.83872(18) 0.6928(2) 0.23130(12) 0.0683(8) Uani 1 1 d .
H8A H 0.8365 0.7746 0.2302 0.082 Uiso 1 1 calc R
C9 C 0.76903(16) 0.6284(2) 0.18429(10) 0.0540(7) Uani 1 1 d .
C10 C 0.68992(18) 0.6845(2) 0.12868(11) 0.0605(7) Uani 1 1 d .
H10A H 0.7159 0.6805 0.0910 0.073 Uiso 1 1 calc R
H10B H 0.6830 0.7670 0.1383 0.073 Uiso 1 1 calc R
C21 C 0.2398(4) 0.9478(5) 0.19508(17) 0.295(3) Uani 1 1 d D
H21A H 0.2960 0.8903 0.2036 0.354 Uiso 1 1 calc R
H21B H 0.2281 0.9709 0.2357 0.354 Uiso 1 1 calc R
C22 C 0.2700(4) 1.0551(4) 0.1618(2) 0.274(2) Uani 1 1 d D
H22A H 0.2126 1.1112 0.1516 0.329 Uiso 1 1 calc R
H22B H 0.3310 1.0932 0.1899 0.329 Uiso 1 1 calc R
C23 C 0.3198(4) 1.1100(4) 0.0746(3) 0.269(3) Uani 1 1 d D
H23A H 0.3761 1.1546 0.1031 0.323 Uiso 1 1 calc R
H23B H 0.2604 1.1620 0.0583 0.323 Uiso 1 1 calc R
C24 C 0.3553(3) 1.0600(4) 0.0204(3) 0.244(3) Uani 1 1 d D
H24A H 0.3873 1.1213 0.0009 0.293 Uiso 1 1 calc R
H24B H 0.4072 0.9990 0.0362 0.293 Uiso 1 1 calc R
C25 C 0.2929(3) 0.9585(4) -0.0775(2) 0.2542(18) Uani 1 1 d D
H25A H 0.3331 0.8872 -0.0637 0.305 Uiso 1 1 calc R
H25B H 0.3341 1.0109 -0.0963 0.305 Uiso 1 1 calc R
C26 C 0.1924(4) 0.9300(5) -0.12504(19) 0.246(2) Uani 1 1 d D
H26A H 0.1470 0.9985 -0.1337 0.295 Uiso 1 1 calc R
H26B H 0.2045 0.9036 -0.1650 0.295 Uiso 1 1 calc R
C27 C 0.0492(4) 0.8134(5) -0.13850(18) 0.250(3) Uani 1 1 d D
H27A H 0.0548 0.7976 -0.1814 0.300 Uiso 1 1 calc R
H27B H 0.0016 0.8792 -0.1409 0.300 Uiso 1 1 calc R
C28 C 0.0069(5) 0.7077(5) -0.1134(2) 0.288(3) Uani 1 1 d D
H28A H -0.0564 0.6796 -0.1441 0.346 Uiso 1 1 calc R
H28B H 0.0583 0.6447 -0.1043 0.346 Uiso 1 1 calc R
C29 C -0.0534(4) 0.6544(4) -0.0271(3) 0.259(5) Uani 1 1 d D
H29A H -0.0039 0.5894 -0.0194 0.311 Uiso 1 1 calc R
H29B H -0.1190 0.6263 -0.0554 0.311 Uiso 1 1 calc R
C30 C -0.0718(3) 0.6915(5) 0.0363(3) 0.291(4) Uani 1 1 d D
H30A H -0.1210 0.7566 0.0294 0.349 Uiso 1 1 calc R
H30B H -0.1014 0.6265 0.0545 0.349 Uiso 1 1 calc R
C31 C 0.0185(3) 0.7499(6) 0.1420(2) 0.325(2) Uani 1 1 d D
H31A H 0.0007 0.6786 0.1614 0.390 Uiso 1 1 calc R
H31B H -0.0357 0.8080 0.1407 0.390 Uiso 1 1 calc R
C32 C 0.1238(4) 0.7960(5) 0.1815(2) 0.322(3) Uani 1 1 d D
H32A H 0.1211 0.8099 0.2252 0.387 Uiso 1 1 calc R
H32B H 0.1775 0.7374 0.1828 0.387 Uiso 1 1 calc R
B3 B 0.4883(2) 0.4167(2) 0.09978(13) 0.0591(9) Uani 1 1 d .
H3 H 0.5035(16) 0.3318(18) 0.1010(9) 0.059(6) Uiso 1 1 d .
B4 B 0.3656(2) 0.4799(3) 0.04970(14) 0.0658(10) Uani 1 1 d .
H4 H 0.3208(19) 0.423(2) 0.0102(12) 0.095(8) Uiso 1 1 d .
B5 B 0.3661(2) 0.6394(3) 0.04338(13) 0.0619(9) Uani 1 1 d .
H1 H 0.4229(17) 0.560(2) 0.0323(11) 0.079(7) Uiso 1 1 d .
H5 H 0.3200(18) 0.678(2) 0.0014(12) 0.082(8) Uiso 1 1 d .
B6 B 0.4885(2) 0.7091(3) 0.08886(13) 0.0565(8) Uani 1 1 d .
H6 H 0.5058(17) 0.802(2) 0.0803(10) 0.068(7) Uiso 1 1 d .
B7 B 0.5081(2) 0.4899(3) 0.17695(13) 0.0594(9) Uani 1 1 d .
H7 H 0.5536(17) 0.456(2) 0.2226(11) 0.082(8) Uiso 1 1 d .
B8 B 0.3817(2) 0.4445(3) 0.12970(15) 0.0660(9) Uani 1 1 d .
H8 H 0.3420(16) 0.379(2) 0.1418(10) 0.070(7) Uiso 1 1 d .
B9 B 0.3071(2) 0.5686(3) 0.09632(14) 0.0667(10) Uani 1 1 d .
H4 H 0.2189(17) 0.563(2) 0.0980(10) 0.073(7) Uiso 1 1 d .
B10 B 0.3817(2) 0.6959(3) 0.12004(14) 0.0621(9) Uani 1 1 d .
H10 H 0.3463(14) 0.7765(17) 0.1228(9) 0.048(6) Uiso 1 1 d .
B11 B 0.5082(2) 0.6578(2) 0.17017(11) 0.0511(7) Uani 1 1 d .
H11 H 0.5530(17) 0.7034(19) 0.2118(10) 0.065(6) Uiso 1 1 d .
B12 B 0.3999(2) 0.5765(3) 0.17484(13) 0.0588(9) Uani 1 1 d .
H12 H 0.3771(17) 0.578(2) 0.2232(11) 0.079(7) Uiso 1 1 d .
O1 O 0.1502(2) 0.9000(3) 0.15595(13) 0.2080(14) Uani 1 1 d D
O2 O 0.2919(2) 1.0177(2) 0.10661(15) 0.1694(13) Uani 1 1 d D
O3 O 0.26923(18) 1.0135(2) -0.02461(15) 0.1478(12) Uani 1 1 d D
O4 O 0.1481(2) 0.8425(3) -0.09827(11) 0.1505(11) Uani 1 1 d D
O5 O -0.0144(2) 0.7458(2) -0.05813(17) 0.1690(15) Uani 1 1 d D
O6 O 0.02429(19) 0.7257(3) 0.07889(16) 0.2212(11) Uani 1 1 d D
O7 O 0.0000 1.0000 0.0000 0.259(4) Uani 1 2 d S

loop_
_atom_site_aniso_label
_atom_site_aniso_U_11
_atom_site_aniso_U_22
_atom_site_aniso_U_33
_atom_site_aniso_U_23
_atom_site_aniso_U_13
_atom_site_aniso_U_12
K1 0.0624(3) 0.0930(4) 0.0635(3) 0.0040(3) 0.0165(2) -0.0008(3)
C1 0.0564(12) 0.0541(14) 0.0382(10) 0.0012(10) 0.0149(9) 0.0019(11)
C2 0.0612(12) 0.0516(13) 0.0413(10) -0.0048(10) 0.0179(9) -0.0009(11)
C3 0.0648(14) 0.0536(15) 0.0652(14) -0.0062(12) 0.0149(12) 0.0101(12)
C4 0.0489(11) 0.0638(15) 0.0525(12) 0.0005(11) 0.0179(10) 0.0050(12)
C5 0.0631(14) 0.0752(17) 0.0711(15) 0.0058(14) 0.0158(12) 0.0101(14)
C6 0.0575(14) 0.103(2) 0.0654(16) 0.0017(15) 0.0032(13) 0.0157(16)
C7 0.0561(14) 0.121(2) 0.0646(15) -0.0184(17) 0.0093(12) -0.0114(17)
C8 0.0597(14) 0.0754(17) 0.0711(15) -0.0126(14) 0.0200(12) -0.0113(13)
C9 0.0480(11) 0.0655(15) 0.0512(11) 0.0003(11) 0.0181(10) -0.0014(12)
C10 0.0667(13) 0.0527(15) 0.0661(14) 0.0024(12) 0.0250(11) -0.0063(12)
C21 0.317(4) 0.490(7) 0.062(2) -0.044(3) 0.023(3) 0.276(4)
C22 0.168(4) 0.306(4) 0.258(4) -0.214(3) -0.094(3) 0.122(4)
C23 0.182(4) 0.082(3) 0.398(7) -0.057(4) -0.162(4) 0.012(3)
C24 0.091(3) 0.148(3) 0.475(7) 0.176(4) 0.048(4) -0.019(2)
C25 0.287(3) 0.183(4) 0.401(4) 0.181(3) 0.277(3) 0.098(3)
C26 0.348(5) 0.302(5) 0.141(3) 0.133(3) 0.154(3) 0.202(4)
C27 0.212(5) 0.436(8) 0.067(2) -0.080(4) -0.021(3) 0.127(5)
C28 0.203(6) 0.272(5) 0.302(6) -0.214(4) -0.078(5) 0.036(5)
C29 0.132(4) 0.100(3) 0.494(12) 0.041(5) 0.002(6) -0.030(3)
C30 0.088(2) 0.187(4) 0.618(10) 0.160(5) 0.130(4) -0.002(3)
C31 0.290(3) 0.369(6) 0.449(4) 0.278(4) 0.326(2) 0.178(4)
C32 0.372(4) 0.476(8) 0.214(3) 0.228(4) 0.239(2) 0.267(5)
B3 0.0787(18) 0.0421(16) 0.0541(15) -0.0015(13) 0.0142(14) 0.0007(14)
B4 0.0564(16) 0.076(2) 0.0586(16) -0.0189(15) 0.0054(14) -0.0024(16)
B5 0.0531(15) 0.076(2) 0.0514(15) -0.0018(15) 0.0057(12) 0.0118(16)
B6 0.0696(17) 0.0522(16) 0.0455(13) 0.0047(13) 0.0122(12) 0.0028(14)
B7 0.0740(17) 0.0587(17) 0.0426(13) -0.0001(13) 0.0110(13) -0.0036(15)
B8 0.0672(16) 0.0628(18) 0.0684(17) -0.0030(15) 0.0194(14) -0.0278(15)
B9 0.0612(16) 0.076(2) 0.0612(16) -0.0112(16) 0.0139(14) -0.0087(16)
B10 0.0710(17) 0.0583(18) 0.0563(15) -0.0020(14) 0.0165(13) 0.0082(15)
B11 0.0639(14) 0.0500(15) 0.0395(12) -0.0088(12) 0.0145(11) -0.0027(14)
B12 0.0614(15) 0.0676(19) 0.0487(14) -0.0054(14) 0.0171(12) -0.0081(15)
O1 0.211(2) 0.333(4) 0.0912(16) 0.025(2) 0.0611(16) 0.174(2)
O2 0.143(2) 0.1066(17) 0.198(3) -0.0698(17) -0.054(2) 0.0482(16)
O3 0.1000(15) 0.1137(18) 0.236(3) 0.0677(18) 0.0567(17) 0.0108(15)
O4 0.175(2) 0.201(3) 0.0758(13) 0.0331(16) 0.0369(14) 0.0991(19)
O5 0.1055(18) 0.0967(18) 0.258(4) -0.039(2) -0.028(2) 0.0006(16)
O6 0.1175(13) 0.238(2) 0.362(3) 0.208(2) 0.1561(14) 0.0846(16)
O7 0.176(4) 0.171(4) 0.416(10) 0.034(5) 0.058(5) 0.092(3)

loop_
_atom_type_symbol
_atom_type_description
_atom_type_scat_dispersion_real
_atom_type_scat_dispersion_imag
_atom_type_scat_source
C C 0.0033 0.0016 'International Tables Vol C Tables 4.2.6.8 and 6.1.1.4'
H H 0.0000 0.0000 'International Tables Vol C Tables 4.2.6.8 and 6.1.1.4'
B B 0.0013 0.0007 'International Tables Vol C Tables 4.2.6.8 and 6.1.1.4'
O O 0.0106 0.0060 'International Tables Vol C Tables 4.2.6.8 and 6.1.1.4'
K K 0.2009 0.2494 'International Tables Vol C Tables 4.2.6.8 and 6.1.1.4'

loop_
_geom_angle_atom_site_label_1
_geom_angle_atom_site_label_2
_geom_angle_atom_site_label_3
_geom_angle
_geom_angle_site_symmetry_3
O6 K1 O4 120.59(10) .
O6 K1 O7 79.86(6) .
O4 K1 O7 84.85(6) .
O6 K1 O2 119.25(11) .
O4 K1 O2 117.61(10) .
O7 K1 O2 89.52(6) .
O6 K1 O3 163.96(8) .
O4 K1 O3 58.61(9) .
O7 K1 O3 84.15(5) .
O2 K1 O3 59.01(10) .
O6 K1 O1 60.91(11) .
O4 K1 O1 164.16(9) .
O7 K1 O1 79.91(7) .
O2 K1 O1 58.34(11) .
O3 K1 O1 115.04(10) .
O6 K1 O5 62.10(10) .
O4 K1 O5 58.95(10) .
O7 K1 O5 67.76(6) .
O2 K1 O5 156.99(8) .
O3 K1 O5 112.64(9) .
O1 K1 O5 117.86(10) .
O6 K1 B10 96.13(8) .
O4 K1 B10 113.37(8) .
O7 K1 B10 160.22(6) .
O2 K1 B10 75.45(8) .
O3 K1 B10 98.53(8) .
O1 K1 B10 81.24(8) .
O5 K1 B10 127.49(8) .
O6 K1 B5 103.79(8) .
O4 K1 B5 85.62(8) .
O7 K1 B5 170.34(5) .
O2 K1 B5 96.27(8) .
O3 K1 B5 92.20(8) .
O1 K1 B5 109.71(8) .
O5 K1 B5 105.77(8) .
B10 K1 B5 29.27(7) .
O6 K1 C32 43.07(11) .
O4 K1 C32 163.65(11) .
O7 K1 C32 90.41(9) .
O2 K1 C32 77.89(12) .
O3 K1 C32 136.51(12) .
O1 K1 C32 22.51(12) .
O5 K1 C32 104.80(12) .
B10 K1 C32 74.10(10) .
B5 K1 C32 98.34(11) .
O6 K1 C25 160.81(10) .
O4 K1 C25 40.22(9) .
O7 K1 C25 95.08(8) .
O2 K1 C25 78.91(11) .
O3 K1 C25 22.72(10) .
O1 K1 C25 136.83(11) .
O5 K1 C25 98.80(11) .
B10 K1 C25 94.56(9) .
B5 K1 C25 78.54(9) .
C32 K1 C25 156.10(12) .
C2 C1 C10 115.76(19) .
C2 C1 B6 127.9(2) .
C10 C1 B6 116.1(2) .
C2 C1 B11 97.74(18) .
C10 C1 B11 114.78(17) .
B6 C1 B11 64.95(16) .
C1 C2 B3 128.6(2) .
C1 C2 C3 115.28(19) .
B3 C2 C3 115.8(2) .
C1 C2 B7 97.06(18) .
B3 C2 B7 65.32(17) .
C3 C2 B7 115.69(18) .
C4 C3 C2 113.3(2) .
C9 C4 C5 120.0(2) .
C9 C4 C3 117.71(19) .
C5 C4 C3 122.2(2) .
C4 C5 C6 119.7(3) .
C7 C6 C5 119.6(2) .
C6 C7 C8 120.8(2) .
C9 C8 C7 119.8(3) .
C4 C9 C8 120.0(2) .
C4 C9 C10 117.18(19) .
C8 C9 C10 122.8(2) .
C9 C10 C1 113.5(2) .
O1 C21 C22 108.7(3) .
O2 C22 C21 108.1(4) .
O2 C23 C24 107.3(3) .
O3 C24 C23 108.8(4) .
O3 C25 C26 107.6(4) .
O3 C25 K1 50.62(18) .
C26 C25 K1 83.1(3) .
O4 C26 C25 105.9(3) .
O4 C27 C28 110.2(4) .
O5 C28 C27 104.6(4) .
O5 C29 C30 113.4(4) .
O6 C30 C29 109.1(4) .
O6 C31 C32 109.0(4) .
O1 C32 C31 111.3(4) .
O1 C32 K1 51.4(2) .
C31 C32 K1 83.5(3) .
C2 B3 B8 118.7(2) .
C2 B3 B7 65.30(17) .
B8 B3 B7 60.02(17) .
C2 B3 B4 115.5(2) .
B8 B3 B4 58.04(17) .
B7 B3 B4 104.1(2) .
B8 B4 B9 60.57(18) .
B8 B4 B5 107.7(2) .
B9 B4 B5 58.77(18) .
B8 B4 B3 58.21(17) .
B9 B4 B3 110.2(2) .
B5 B4 B3 114.47(19) .
B10 B5 B9 60.06(18) .
B10 B5 B4 107.3(2) .
B9 B5 B4 58.73(18) .
B10 B5 B6 58.12(17) .
B9 B5 B6 109.60(19) .
B4 B5 B6 114.33(19) .
B10 B5 K1 73.27(14) .
B9 B5 K1 83.41(15) .
B4 B5 K1 130.61(16) .
B6 B5 K1 107.27(15) .
C1 B6 B10 119.1(2) .
C1 B6 B11 65.17(16) .
B10 B6 B11 60.38(16) .
C1 B6 B5 116.0(2) .
B10 B6 B5 58.32(16) .
B11 B6 B5 104.7(2) .
B12 B7 B8 60.53(17) .
B12 B7 C2 123.1(2) .
B8 B7 C2 102.32(18) .
B12 B7 B3 109.09(19) .
B8 B7 B3 57.68(17) .
C2 B7 B3 49.38(14) .
B12 B7 B11 56.57(16) .
B8 B7 B11 105.37(19) .
C2 B7 B11 82.50(17) .
B3 B7 B11 112.81(18) .
B4 B8 B3 63.75(18) .
B4 B8 B9 60.18(18) .
B3 B8 B9 114.5(2) .
B4 B8 B12 108.5(2) .
B3 B8 B12 111.1(2) .
B9 B8 B12 61.60(17) .
B4 B8 B7 110.1(2) .
B3 B8 B7 62.30(17) .
B9 B8 B7 109.7(2) .
B12 B8 B7 58.24(16) .
B10 B9 B4 110.0(2) .
B10 B9 B5 59.62(18) .
B4 B9 B5 62.49(19) .
B10 B9 B8 109.5(2) .
B4 B9 B8 59.26(18) .
B5 B9 B8 109.7(2) .
B10 B9 B12 59.93(16) .
B4 B9 B12 106.1(2) .
B5 B9 B12 106.5(2) .
B8 B9 B12 59.52(17) .
B6 B10 B5 63.56(17) .
B6 B10 B9 114.4(2) .
B5 B10 B9 60.33(18) .
B6 B10 B12 110.6(2) .
B5 B10 B12 108.4(2) .
B9 B10 B12 61.69(17) .
B6 B10 B11 61.76(16) .
B5 B10 B11 109.7(2) .
B9 B10 B11 109.8(2) .
B12 B10 B11 58.31(16) .
B6 B10 K1 112.69(15) .
B5 B10 K1 77.46(13) .
B9 B10 K1 85.53(14) .
B12 B10 K1 133.60(18) .
B11 B10 K1 164.66(17) .
B12 B11 B10 60.66(16) .
B12 B11 B6 109.28(18) .
B10 B11 B6 57.86(16) .
B12 B11 C1 123.38(19) .
B10 B11 C1 103.07(17) .
B6 B11 C1 49.88(14) .
B12 B11 B7 56.33(16) .
B10 B11 B7 105.57(18) .
B6 B11 B7 113.22(18) .
C1 B11 B7 82.69(16) .
B7 B12 B11 67.09(17) .
B7 B12 B8 61.23(17) .
B11 B12 B8 114.1(2) .
B7 B12 B10 114.3(2) .
B11 B12 B10 61.03(17) .
B8 B12 B10 107.7(2) .
B7 B12 B9 109.9(2) .
B11 B12 B9 109.3(2) .
B8 B12 B9 58.89(16) .
B10 B12 B9 58.39(16) .
C21 O1 C32 111.2(3) .
C21 O1 K1 113.6(3) .
C32 O1 K1 106.1(3) .
C23 O2 C22 111.0(3) .
C23 O2 K1 116.7(3) .
C22 O2 K1 119.3(3) .
C24 O3 C25 114.5(3) .
C24 O3 K1 111.1(3) .
C25 O3 K1 106.7(2) .
C26 O4 C27 110.3(3) .
C26 O4 K1 120.5(2) .
C27 O4 K1 116.1(2) .
C28 O5 C29 112.0(4) .
C28 O5 K1 112.4(3) .
C29 O5 K1 108.0(3) .
C30 O6 C31 114.0(4) .
C30 O6 K1 118.8(3) .
C31 O6 K1 119.7(3) .
K1 O7 K1 180.0 3_575

loop_
_geom_bond_atom_site_label_1
_geom_bond_atom_site_label_2
_geom_bond_distance
_geom_bond_site_symmetry_2
K1 O6 2.725(3) .
K1 O4 2.757(3) .
K1 O7 2.7688(8) .
K1 O2 2.806(3) .
K1 O3 2.833(3) .
K1 O1 2.838(3) .
K1 O5 2.855(3) .
K1 B10 3.407(3) .
K1 B5 3.473(3) .
K1 C32 3.489(5) .
K1 C25 3.511(5) .
C1 C2 1.445(3) .
C1 C10 1.521(3) .
C1 B6 1.524(4) .
C1 B11 1.809(4) .
C2 B3 1.521(4) .
C2 C3 1.535(3) .
C2 B7 1.821(4) .
C3 C4 1.502(3) .
C4 C9 1.377(3) .
C4 C5 1.385(3) .
C5 C6 1.398(4) .
C6 C7 1.363(4) .
C7 C8 1.383(3) .
C8 C9 1.382(3) .
C9 C10 1.504(3) .
C21 O1 1.367(5) .
C21 C22 1.524(7) .
C22 O2 1.375(6) .
C23 O2 1.363(5) .
C23 C24 1.493(7) .
C24 O3 1.385(5) .
C25 O3 1.415(5) .
C25 C26 1.477(6) .
C26 O4 1.363(5) .
C27 O4 1.398(5) .
C27 C28 1.490(8) .
C28 O5 1.374(6) .
C29 O5 1.410(5) .
C29 C30 1.522(8) .
C30 O6 1.405(5) .
C31 O6 1.419(6) .
C31 C32 1.515(6) .
C32 O1 1.390(6) .
B3 B8 1.738(5) .
B3 B7 1.821(4) .
B3 B4 1.834(4) .
B4 B8 1.735(4) .
B4 B9 1.751(5) .
B4 B5 1.817(5) .
B5 B10 1.739(4) .
B5 B9 1.752(5) .
B5 B6 1.830(4) .
B6 B10 1.736(5) .
B6 B11 1.806(4) .
B7 B12 1.728(4) .
B7 B8 1.782(4) .
B7 B11 1.913(4) .
B8 B9 1.758(4) .
B8 B12 1.770(4) .
B9 B10 1.747(4) .
B9 B12 1.806(4) .
B10 B12 1.775(4) .
B10 B11 1.782(4) .
B11 B12 1.733(4) .
O7 K1 2.7688(8) 3_575
